data_2105914
loop_
_publ_author_name
'Allan, David R.'
'Bailey, Daniel'
'Bird, Nigel'
'Blake, Alexander J.'
'Champness, Neil R.'
'Huang, Deguang'
'Keane, Conal P.'
'McMaster, Jonathan'
'Prior, Timothy J.'
'Tidey, Jeremiah P.'
'Schr\"oder, Martin'

_publ_section_title
;
 High-pressure studies of palladium and platinum thioether macrocyclic
 dihalide complexes
;
_journal_coeditor_code XK5015
_journal_issue 3
_journal_name_full 'Acta Crystallographica Section B'
_journal_page_first 469
_journal_page_last 486
_journal_paper_doi 10.1107/S2052520614008786
_journal_volume 70
_journal_year 2014
_chemical_formula_moiety 'C6 H12 Br2 Pt S3'
_chemical_formula_sum 'C6 H12 Br2 Pt S3'
_chemical_formula_weight 535.25
_chemical_name_systematic
;
 ?
;
_space_group_IT_number 19
_symmetry_cell_setting orthorhombic
_symmetry_space_group_name_Hall 'P 2ac 2ab'
_symmetry_space_group_name_H-M 'P 21 21 21'
_atom_sites_solution_hydrogens geom
_atom_sites_solution_primary isomor
_audit_creation_method SHELXL97
_cell_angle_alpha 90.00
_cell_angle_beta 90.00
_cell_angle_gamma 90.00
_cell_formula_units_Z 4
_cell_length_a 6.8955(14)
_cell_length_b 11.072(3)
_cell_length_c 11.90(4)
_cell_measurement_pressure 8260000
_cell_measurement_reflns_used 2754
_cell_measurement_temperature 296(2)
_cell_measurement_theta_max 29.9675
_cell_measurement_theta_min 6.0059
_cell_volume 909(3)
_computing_cell_refinement
;CrysAlisPro, Oxford Diffraction Ltd.,
Version 1.171.34.9 (release 08-12-2009 CrysAlis171 .NET)
(compiled Dec  8 2009,17:31:18)
;
_computing_data_collection 'CrystalClear (Rigaku, 2008)'
_computing_data_reduction
;
CrysAlisPro, Oxford Diffraction Ltd.,
Version 1.171.34.9 (release 08-12-2009 CrysAlis171 .NET)
(compiled Dec  8 2009,17:31:18)
;
_computing_publication_material 'enCIFer (Allen et al., 2004); PLATON (Spek, 2009)'
_computing_structure_refinement 'SHELXL-97 (Sheldrick, 2008)'
_diffrn_ambient_temperature 296(2)
_diffrn_detector_area_resol_mean 28.5714
_diffrn_measured_fraction_theta_full 0.390
_diffrn_measured_fraction_theta_max 0.350
_diffrn_measurement_device_type 'Rigaku 724 CCD area detector on Crystal Logic 4-circle kappa goniometer'
_diffrn_measurement_method omega
_diffrn_radiation_monochromator 'silicon double crystal'
_diffrn_radiation_source 'Diamond Light Source Beamline I19'
_diffrn_radiation_type synchrotron
_diffrn_radiation_wavelength 0.6889
_diffrn_reflns_av_R_equivalents 0.058
_diffrn_reflns_av_sigmaI/netI 0.058
_diffrn_reflns_limit_h_max 9
_diffrn_reflns_limit_h_min -8
_diffrn_reflns_limit_k_max 13
_diffrn_reflns_limit_k_min -15
_diffrn_reflns_limit_l_max 5
_diffrn_reflns_limit_l_min -5
_diffrn_reflns_number 3453
_diffrn_reflns_theta_full 27.50
_diffrn_reflns_theta_max 29.35
_diffrn_reflns_theta_min 6.01
_exptl_absorpt_coefficient_mu 24.866
_exptl_absorpt_correction_T_max 1.00000
_exptl_absorpt_correction_T_min 0.60755
_exptl_absorpt_correction_type multi-scan
_exptl_absorpt_process_details
;
CrysAlisPro, Oxford Diffraction Ltd.,
Version 1.171.34.9 (release 08-12-2009 CrysAlis171 .NET)
(compiled Dec  8 2009,17:31:18)
Empirical absorption correction using spherical harmonics,
 implemented in SCALE3 ABSPACK scaling algorithm.
;
_exptl_crystal_colour red
_exptl_crystal_density_diffrn 3.914
_exptl_crystal_density_method 'not measured'
_exptl_crystal_description block
_exptl_crystal_F_000 976
_exptl_crystal_size_max 0.15
_exptl_crystal_size_mid 0.1
_exptl_crystal_size_min 0.1
_refine_diff_density_max 0.77
_refine_diff_density_min -1.12
_refine_ls_abs_structure_details 'Flack H D (1983), Acta Cryst. A39, 876-881'
_refine_ls_abs_structure_Flack 0.001(19)
_refine_ls_extinction_method none
_refine_ls_goodness_of_fit_ref 1.04
_refine_ls_hydrogen_treatment constr
_refine_ls_matrix_type full
_refine_ls_number_parameters 109
_refine_ls_number_reflns 853
_refine_ls_number_restraints 102
_refine_ls_restrained_S_all 1.01
_refine_ls_R_factor_all 0.0329
_refine_ls_R_factor_gt 0.0306
_refine_ls_shift/su_max 0.000
_refine_ls_shift/su_mean 0.000
_refine_ls_structure_factor_coef Fsqd
_refine_ls_weighting_details 'calc w=1/[\s^2^(Fo^2^)+(0.021P)^2^] where P=(Fo^2^+2Fc^2^)/3'
_refine_ls_weighting_scheme calc
_refine_ls_wR_factor_gt 0.0564
_refine_ls_wR_factor_ref 0.0575
_reflns_number_gt 814
_reflns_number_total 853
_reflns_threshold_expression >2sigma(I)
_cod_data_source_file xk5015sup1.cif
_cod_data_source_block cmpd_4_82.6_kbar
_cod_original_cell_volume 908(3)
_cod_database_code 2105914
_cod_database_fobs_code 2105914

loop_
_symmetry_equiv_pos_as_xyz
'x, y, z'
'-x+1/2, -y, z+1/2'
'-x, y+1/2, -z+1/2'
'x+1/2, -y+1/2, -z'

loop_
_atom_site_type_symbol
_atom_site_label
_atom_site_fract_x
_atom_site_fract_y
_atom_site_fract_z
_atom_site_U_iso_or_equiv
_atom_site_adp_type
_atom_site_calc_flag
_atom_site_refinement_flags
_atom_site_occupancy
_atom_site_symmetry_multiplicity
Pt Pt1 -0.90900(6) -0.12514(4) -0.61935(12) 0.0122(6) Uani d U 1 1
Br Br1 -0.73418(17) -0.24892(10) -0.7565(4) 0.0209(9) Uani d U 1 1
Br Br2 -1.16831(17) -0.06591(10) -0.7501(4) 0.0179(9) Uani d U 1 1
S S1 -0.6886(4) 0.1027(2) -0.6149(9) 0.0156(15) Uani d DU 1 1
C C2 -0.5355(15) 0.0473(9) -0.502(2) 0.0143(18) Uani d DU 1 1
H H2A -0.4139 0.0913 -0.5028 0.017 Uiso calc R 1 1
H H2B -0.5986 0.0629 -0.4306 0.017 Uiso calc R 1 1
C C3 -0.4937(15) -0.0880(8) -0.512(3) 0.0148(16) Uani d DU 1 1
H H3B -0.3972 -0.1087 -0.4560 0.018 Uiso calc R 1 1
H H3A -0.4356 -0.1022 -0.5852 0.018 Uiso calc R 1 1
S S4 -0.6905(4) -0.1888(3) -0.4969(8) 0.0131(9) Uani d DU 1 1
C C5 -0.7773(15) -0.1518(9) -0.3573(18) 0.0161(14) Uani d DU 1 1
H H5A -0.8493 -0.2201 -0.3279 0.019 Uiso calc R 1 1
H H5B -0.6667 -0.1386 -0.3085 0.019 Uiso calc R 1 1
C C6 -0.9046(15) -0.0422(9) -0.354(2) 0.0139(14) Uani d DU 1 1
H H6A -0.8244 0.0297 -0.3501 0.017 Uiso calc R 1 1
H H6B -0.9846 -0.0447 -0.2869 0.017 Uiso calc R 1 1
S S7 -1.0604(4) -0.0340(2) -0.4782(8) 0.0124(9) Uani d DU 1 1
C C8 -1.0603(13) 0.1225(9) -0.510(3) 0.0133(16) Uani d DU 1 1
H H8B -1.1467 0.1350 -0.5729 0.016 Uiso calc R 1 1
H H8A -1.1164 0.1644 -0.4459 0.016 Uiso calc R 1 1
C C9 -0.8717(15) 0.1826(10) -0.537(2) 0.0144(18) Uani d DU 1 1
H H9B -0.8137 0.2073 -0.4662 0.017 Uiso calc R 1 1
H H9A -0.9015 0.2558 -0.5781 0.017 Uiso calc R 1 1

loop_
_atom_site_aniso_label
_atom_site_aniso_U_11
_atom_site_aniso_U_22
_atom_site_aniso_U_33
_atom_site_aniso_U_12
_atom_site_aniso_U_13
_atom_site_aniso_U_23
Pt1 0.01060(18) 0.0100(2) 0.0160(17) 0.00008(18) -0.0017(4) -0.0005(5)
Br1 0.0263(6) 0.0174(5) 0.019(3) 0.0058(5) 0.0000(12) -0.0045(11)
Br2 0.0167(5) 0.0198(6) 0.017(3) 0.0027(4) -0.0056(11) 0.0009(12)
S1 0.0182(10) 0.0142(9) 0.014(5) -0.0025(8) 0.0020(16) 0.0014(13)
C2 0.012(3) 0.0137(18) 0.017(5) -0.0026(16) 0.000(2) -0.003(3)
C3 0.010(2) 0.015(2) 0.020(5) -0.0003(16) -0.002(2) -0.004(3)
S4 0.0102(10) 0.0112(11) 0.018(3) 0.0010(9) -0.0023(16) -0.0002(18)
C5 0.014(3) 0.017(3) 0.016(2) 0.005(2) -0.001(2) 0.003(3)
C6 0.013(3) 0.014(3) 0.014(3) 0.002(2) -0.001(3) 0.002(3)
S7 0.0098(10) 0.0118(11) 0.016(3) 0.0010(8) -0.0011(15) 0.0011(19)
C8 0.013(2) 0.0109(13) 0.016(5) 0.002(2) -0.004(3) -0.001(2)
C9 0.017(2) 0.0107(14) 0.016(5) -0.0011(16) -0.002(3) -0.001(2)

loop_
_atom_type_symbol
_atom_type_description
_atom_type_scat_dispersion_real
_atom_type_scat_dispersion_imag
_atom_type_scat_source
C C 0.0033 0.0016 'International Tables Vol C Tables 4.2.6.8 and 6.1.1.4'
H H 0.0000 0.0000 'International Tables Vol C Tables 4.2.6.8 and 6.1.1.4'
S S 0.1246 0.1234 'International Tables Vol C Tables 4.2.6.8 and 6.1.1.4'
Br Br -0.2901 2.4595 'International Tables Vol C Tables 4.2.6.8 and 6.1.1.4'
Pt Pt -1.7033 8.3905 'International Tables Vol C Tables 4.2.6.8 and 6.1.1.4'

loop_
_geom_angle_atom_site_label_1
_geom_angle_atom_site_label_2
_geom_angle_atom_site_label_3
_geom_angle_site_symmetry_3
_geom_angle
S4 Pt1 S7 . 88.1(3)
S4 Pt1 Br1 . 85.7(3)
S7 Pt1 Br1 . 171.97(18)
S4 Pt1 Br2 . 175.75(12)
S7 Pt1 Br2 . 90.9(2)
Br1 Pt1 Br2 . 94.9(2)
S4 Pt1 S1 . 84.82(16)
S7 Pt1 S1 . 80.79(18)
Br1 Pt1 S1 . 103.72(15)
Br2 Pt1 S1 . 99.09(15)
S4 Pt1 S4 4_444 85.53(10)
S7 Pt1 S4 4_444 71.05(17)
Br1 Pt1 S4 4_444 103.30(14)
Br2 Pt1 S4 4_444 90.23(16)
S1 Pt1 S4 4_444 150.5(3)
C9 S1 C2 . 101.0(11)
C9 S1 Pt1 . 93.9(4)
C2 S1 Pt1 . 91.4(4)
C3 C2 S1 . 112.5(15)
C3 C2 H2A . 109.1
S1 C2 H2A . 109.1
C3 C2 H2B . 109.1
S1 C2 H2B . 109.1
H2A C2 H2B . 107.8
C2 C3 S4 . 117.8(8)
C2 C3 H3B . 107.9
S4 C3 H3B . 107.9
C2 C3 H3A . 107.9
S4 C3 H3A . 107.9
H3B C3 H3A . 107.2
C5 S4 C3 . 101.8(11)
C5 S4 Pt1 . 107.8(5)
C3 S4 Pt1 . 104.7(8)
C6 C5 S4 . 113.7(14)
C6 C5 H5A . 108.8
S4 C5 H5A . 108.8
C6 C5 H5B . 108.8
S4 C5 H5B . 108.8
H5A C5 H5B . 107.7
C5 C6 S7 . 111.3(13)
C5 C6 H6A . 109.4
S7 C6 H6A . 109.4
C5 C6 H6B . 109.4
S7 C6 H6B . 109.4
H6A C6 H6B . 108.0
C6 S7 C8 . 102.6(10)
C6 S7 Pt1 . 108.2(5)
C8 S7 Pt1 . 106.5(10)
C9 C8 S7 . 118.7(7)
C9 C8 H8B . 107.6
S7 C8 H8B . 107.6
C9 C8 H8A . 107.6
S7 C8 H8A . 107.6
H8B C8 H8A . 107.1
C8 C9 S1 . 120.2(11)
C8 C9 H9B . 107.3
S1 C9 H9B . 107.3
C8 C9 H9A . 107.3
S1 C9 H9A . 107.3
H9B C9 H9A . 106.9

loop_
_geom_bond_atom_site_label_1
_geom_bond_atom_site_label_2
_geom_bond_site_symmetry_2
_geom_bond_distance
Pt1 S4 . 2.211(7)
Pt1 S7 . 2.220(9)
Pt1 Br1 . 2.449(5)
Pt1 Br2 . 2.459(4)
Pt1 S1 . 2.945(3)
Pt1 S4 4_444 3.150(5)
S1 C9 . 1.801(14)
S1 C2 . 1.815(17)
C2 C3 . 1.530(12)
C2 H2A . 0.9700
C2 H2B . 0.9700
C3 S4 . 1.767(10)
C3 H3B . 0.9700
C3 H3A . 0.9700
S4 C5 . 1.813(19)
C5 C6 . 1.498(11)
C5 H5A . 0.9700
C5 H5B . 0.9700
C6 S7 . 1.830(18)
C6 H6A . 0.9700
C6 H6B . 0.9700
S7 C8 . 1.773(11)
C8 C9 . 1.496(12)
C8 H8B . 0.9700
C8 H8A . 0.9700
C9 H9B . 0.9700
C9 H9A . 0.9700

loop_
_geom_torsion_atom_site_label_1
_geom_torsion_atom_site_label_2
_geom_torsion_atom_site_label_3
_geom_torsion_atom_site_label_4
_geom_torsion_site_symmetry_1
_geom_torsion
S4 Pt1 S1 C9 . -107.6(9)
S7 Pt1 S1 C9 . -18.7(9)
Br1 Pt1 S1 C9 . 168.1(8)
Br2 Pt1 S1 C9 . 70.7(9)
S4 Pt1 S1 C9 4_444 -36.2(9)
S4 Pt1 S1 C2 . -6.4(7)
S7 Pt1 S1 C2 . 82.5(7)
Br1 Pt1 S1 C2 . -90.7(6)
Br2 Pt1 S1 C2 . 171.9(6)
S4 Pt1 S1 C2 4_444 65.0(7)
C9 S1 C2 C3 . 129.8(12)
Pt1 S1 C2 C3 . 35.5(12)
S1 C2 C3 S4 . -66(2)
C2 C3 S4 C5 . -59(2)
C2 C3 S4 Pt1 . 54(2)
S7 Pt1 S4 C5 . 8.4(4)
Br1 Pt1 S4 C5 . -166.5(4)
Br2 Pt1 S4 C5 . -68(3)
S1 Pt1 S4 C5 . 89.3(4)
S4 Pt1 S4 C5 4_444 -62.8(4)
S7 Pt1 S4 C3 . -99.5(8)
Br1 Pt1 S4 C3 . 85.6(8)
Br2 Pt1 S4 C3 . -176(3)
S1 Pt1 S4 C3 . -18.6(8)
S4 Pt1 S4 C3 4_444 -170.7(9)
C3 S4 C5 C6 . 80.9(10)
Pt1 S4 C5 C6 . -29.0(9)
S4 C5 C6 S7 . 37.1(11)
C5 C6 S7 C8 . -141.0(11)
C5 C6 S7 Pt1 . -28.6(11)
S4 Pt1 S7 C6 . 8.9(4)
Br1 Pt1 S7 C6 . 48.7(9)
Br2 Pt1 S7 C6 . -175.2(4)
S1 Pt1 S7 C6 . -76.1(5)
S4 Pt1 S7 C6 4_444 94.9(5)
S4 Pt1 S7 C8 . 118.7(7)
Br1 Pt1 S7 C8 . 158.4(9)
Br2 Pt1 S7 C8 . -65.5(7)
S1 Pt1 S7 C8 . 33.6(6)
S4 Pt1 S7 C8 4_444 -155.4(7)
C6 S7 C8 C9 . 61(2)
Pt1 S7 C8 C9 . -53(2)
S7 C8 C9 S1 . 36(3)
C2 S1 C9 C8 . -97(2)
Pt1 S1 C9 C8 . -5(2)
